data_4085983
loop_
_publ_author_name
'Dub, Pavel A.'
'Scott, Brian L.'
'Gordon, John C.'

_publ_section_title
;
 Air-Stable NNS (ENENES) Ligands and Their Well-Defined Ruthenium and
 Iridium Complexes for Molecular Catalysis
;
_journal_issue 18
_journal_name_full Organometallics
_journal_page_first 4464
_journal_paper_doi 10.1021/acs.organomet.5b00432
_journal_volume 34
_journal_year 2015
_chemical_formula_sum 'C33.5 H40 Cl3 N2 O P Ru S'
_chemical_formula_weight 757.13
_chemical_name_systematic
; 
 ? 
;
_space_group_IT_number 2
_symmetry_cell_setting triclinic
_symmetry_space_group_name_Hall '-P 1'
_symmetry_space_group_name_H-M 'P -1'
_atom_sites_solution_hydrogens geom
_atom_sites_solution_primary direct
_atom_sites_solution_secondary difmap
_audit_creation_method SHELXL-97
_cell_angle_alpha 103.281(4)
_cell_angle_beta 95.035(4)
_cell_angle_gamma 102.981(4)
_cell_formula_units_Z 2
_cell_length_a 11.204(4)
_cell_length_b 12.841(5)
_cell_length_c 12.957(5)
_cell_measurement_temperature 140(1)
_cell_volume 1748.7(11)
_computing_cell_refinement 'SAINT+, v. 7.66a (Bruker AXS, 2009)'
_computing_data_collection 'APEX II, v. 7.0 (Bruker AXS, 2009)'
_computing_data_reduction 'SAINT+, v. 7.66a (Bruker AXS, 2009)'
_computing_molecular_graphics 'SHELXTL, v. 6.14, (Bruker AXS, 2000)'
_computing_publication_material 'SHELXTL, v. 6.14, (Bruker AXS, 2000)'
_computing_structure_refinement 'SHELXL-97 (Sheldrick, 1997)'
_computing_structure_solution 'SHELXS-97 (Sheldrick, 1990)'
_diffrn_ambient_temperature 140(1)
_diffrn_measured_fraction_theta_full 0.996
_diffrn_measured_fraction_theta_max 0.906
_diffrn_measurement_device_type 'Bruker D8 with APEXII CCD'
_diffrn_measurement_method '\w scans'
_diffrn_radiation_monochromator graphite
_diffrn_radiation_source 'fine-focus sealed tube'
_diffrn_radiation_type MoK\a
_diffrn_radiation_wavelength 0.71073
_diffrn_reflns_av_R_equivalents 0.0182
_diffrn_reflns_av_sigmaI/netI 0.0246
_diffrn_reflns_limit_h_max 14
_diffrn_reflns_limit_h_min -14
_diffrn_reflns_limit_k_max 17
_diffrn_reflns_limit_k_min -17
_diffrn_reflns_limit_l_max 17
_diffrn_reflns_limit_l_min -17
_diffrn_reflns_number 19951
_diffrn_reflns_theta_full 25.00
_diffrn_reflns_theta_max 28.60
_diffrn_reflns_theta_min 1.89
_diffrn_standards_decay_% 0
_diffrn_standards_interval_count 0
_diffrn_standards_interval_time 0
_diffrn_standards_number 0
_exptl_absorpt_coefficient_mu 0.812
_exptl_absorpt_correction_T_max 0.9232
_exptl_absorpt_correction_T_min 0.7928
_exptl_absorpt_correction_type multi-scan
_exptl_absorpt_process_details 'SADABS v. 2.03 (Sheldrick, 2008)'
_exptl_crystal_colour orange
_exptl_crystal_density_diffrn 1.438
_exptl_crystal_density_method 'not measured'
_exptl_crystal_description block
_exptl_crystal_F_000 778
_exptl_crystal_size_max 0.30
_exptl_crystal_size_mid 0.12
_exptl_crystal_size_min 0.10
_platon_squeeze_details
;
;
_refine_diff_density_max 0.610
_refine_diff_density_min -0.600
_refine_diff_density_rms 0.066
_refine_ls_extinction_method none
_refine_ls_goodness_of_fit_ref 1.402
_refine_ls_hydrogen_treatment constr
_refine_ls_matrix_type full
_refine_ls_number_parameters 370
_refine_ls_number_reflns 8102
_refine_ls_number_restraints 0
_refine_ls_restrained_S_all 1.402
_refine_ls_R_factor_all 0.0283
_refine_ls_R_factor_gt 0.0247
_refine_ls_shift/su_max 0.004
_refine_ls_shift/su_mean 0.000
_refine_ls_structure_factor_coef Fsqd
_refine_ls_weighting_details 'calc w=1/[\s^2^(Fo^2^)+(0.0271P)^2^+0.0000P] where P=(Fo^2^+2Fc^2^)/3'
_refine_ls_weighting_scheme calc
_refine_ls_wR_factor_gt 0.0641
_refine_ls_wR_factor_ref 0.0652
_reflns_number_gt 7320
_reflns_number_total 8102
_reflns_threshold_expression >2sigma(I)
_cod_data_source_file om5b00432_si_002.cif
_cod_data_source_block apx1842s
_cod_depositor_comments 'Adding full bibliography for 4085982--4085994.cif.'
_cod_original_cell_volume 1748.7(12)
_cod_original_formula_sum 'C33.50 H40 Cl3 N2 O P Ru S'
_cod_database_code 4085983

loop_
_symmetry_equiv_pos_as_xyz
'x, y, z'
'-x, -y, -z'

loop_
_atom_site_label
_atom_site_type_symbol
_atom_site_fract_x
_atom_site_fract_y
_atom_site_fract_z
_atom_site_U_iso_or_equiv
_atom_site_adp_type
_atom_site_occupancy
_atom_site_symmetry_multiplicity
_atom_site_calc_flag
_atom_site_refinement_flags
Ru1 Ru 0.779720(12) 0.660992(10) 0.607599(10) 0.00984(5) Uani 1 1 d .
Cl1 Cl 0.98012(4) 0.67441(3) 0.54519(3) 0.01322(8) Uani 1 1 d .
Cl2 Cl 0.56367(4) 0.62600(3) 0.63354(3) 0.01593(9) Uani 1 1 d .
P1 P 0.86695(4) 0.79749(3) 0.76542(3) 0.01129(9) Uani 1 1 d .
S1 S 0.76056(4) 0.78484(3) 0.50910(3) 0.01223(9) Uani 1 1 d .
N1 N 0.70505(13) 0.54113(11) 0.45965(11) 0.0125(3) Uani 1 1 d .
H1 H 0.6218 0.5213 0.4597 0.015 Uiso 1 1 calc R
N2 N 0.79080(13) 0.50631(11) 0.65844(11) 0.0137(3) Uani 1 1 d .
O1 O 0.87189(14) 0.40339(11) 0.82327(10) 0.0284(3) Uani 1 1 d .
C1 C 0.64571(16) 0.86316(14) 0.54547(14) 0.0167(4) Uani 1 1 d .
H1A H 0.5672 0.8122 0.5450 0.020 Uiso 1 1 calc R
H1B H 0.6724 0.9106 0.6176 0.020 Uiso 1 1 calc R
C2 C 0.62826(16) 0.93253(14) 0.46929(14) 0.0165(4) Uani 1 1 d .
C3 C 0.53006(17) 0.89714(16) 0.38632(14) 0.0213(4) Uani 1 1 d .
H3 H 0.4741 0.8291 0.3772 0.026 Uiso 1 1 calc R
C4 C 0.5141(2) 0.96234(18) 0.31624(16) 0.0285(5) Uani 1 1 d .
H4 H 0.4476 0.9378 0.2610 0.034 Uiso 1 1 calc R
C5 C 0.5969(2) 1.06320(18) 0.32891(17) 0.0307(5) Uani 1 1 d .
H5 H 0.5859 1.1070 0.2826 0.037 Uiso 1 1 calc R
C6 C 0.6961(2) 1.09900(16) 0.41052(17) 0.0277(5) Uani 1 1 d .
H6 H 0.7524 1.1667 0.4184 0.033 Uiso 1 1 calc R
C7 C 0.71236(17) 1.03512(15) 0.48053(15) 0.0214(4) Uani 1 1 d .
H7 H 0.7794 1.0601 0.5354 0.026 Uiso 1 1 calc R
C8 C 0.67614(16) 0.68943(14) 0.38277(13) 0.0165(4) Uani 1 1 d .
H8A H 0.5880 0.6716 0.3862 0.020 Uiso 1 1 calc R
H8B H 0.6902 0.7235 0.3239 0.020 Uiso 1 1 calc R
C9 C 0.72233(16) 0.58481(13) 0.36483(13) 0.0155(3) Uani 1 1 d .
H9A H 0.6757 0.5308 0.3007 0.019 Uiso 1 1 calc R
H9B H 0.8092 0.6015 0.3562 0.019 Uiso 1 1 calc R
C10 C 0.74851(16) 0.44047(13) 0.45909(13) 0.0147(3) Uani 1 1 d .
H10A H 0.8363 0.4541 0.4542 0.018 Uiso 1 1 calc R
H10B H 0.7039 0.3800 0.3988 0.018 Uiso 1 1 calc R
C11 C 0.72302(17) 0.41324(13) 0.56436(14) 0.0169(4) Uani 1 1 d .
H11A H 0.6348 0.3990 0.5673 0.020 Uiso 1 1 calc R
H11B H 0.7487 0.3467 0.5681 0.020 Uiso 1 1 calc R
C12 C 0.92056(16) 0.49703(14) 0.68172(14) 0.0165(4) Uani 1 1 d .
H12A H 0.9691 0.5654 0.7310 0.020 Uiso 1 1 calc R
H12B H 0.9562 0.4883 0.6157 0.020 Uiso 1 1 calc R
C13 C 0.93064(19) 0.40156(15) 0.72956(15) 0.0238(4) Uani 1 1 d .
H13A H 0.8930 0.3324 0.6763 0.029 Uiso 1 1 calc R
H13B H 1.0174 0.4046 0.7478 0.029 Uiso 1 1 calc R
C14 C 0.73000(18) 0.49794(14) 0.75564(14) 0.0195(4) Uani 1 1 d .
H14A H 0.6424 0.4922 0.7383 0.023 Uiso 1 1 calc R
H14B H 0.7648 0.5653 0.8119 0.023 Uiso 1 1 calc R
C15 C 0.74516(19) 0.39998(15) 0.79743(16) 0.0261(4) Uani 1 1 d .
H15A H 0.7051 0.4000 0.8608 0.031 Uiso 1 1 calc R
H15B H 0.7049 0.3320 0.7435 0.031 Uiso 1 1 calc R
C16 C 1.00434(16) 0.77150(13) 0.83440(13) 0.0145(3) Uani 1 1 d .
C17 C 1.11940(17) 0.79484(15) 0.79909(14) 0.0196(4) Uani 1 1 d .
H17 H 1.1306 0.8351 0.7479 0.024 Uiso 1 1 calc R
C18 C 1.21701(18) 0.75876(16) 0.83940(16) 0.0266(4) Uani 1 1 d .
H18 H 1.2926 0.7744 0.8144 0.032 Uiso 1 1 calc R
C19 C 1.20336(19) 0.69977(17) 0.91637(16) 0.0286(5) Uani 1 1 d .
H19 H 1.2693 0.6757 0.9428 0.034 Uiso 1 1 calc R
C20 C 1.09089(19) 0.67686(15) 0.95376(15) 0.0238(4) Uani 1 1 d .
H20 H 1.0812 0.6379 1.0061 0.029 Uiso 1 1 calc R
C21 C 0.99243(17) 0.71216(14) 0.91294(14) 0.0180(4) Uani 1 1 d .
H21 H 0.9170 0.6961 0.9383 0.022 Uiso 1 1 calc R
C22 C 0.78037(16) 0.83512(13) 0.87757(13) 0.0147(3) Uani 1 1 d .
C23 C 0.84013(17) 0.88337(14) 0.98289(14) 0.0193(4) Uani 1 1 d .
H23 H 0.9247 0.8909 0.9987 0.023 Uiso 1 1 calc R
C24 C 0.77447(19) 0.92026(16) 1.06425(15) 0.0258(4) Uani 1 1 d .
H24 H 0.8151 0.9505 1.1342 0.031 Uiso 1 1 calc R
C25 C 0.6500(2) 0.91217(18) 1.04178(16) 0.0338(5) Uani 1 1 d .
H25 H 0.6063 0.9361 1.0964 0.041 Uiso 1 1 calc R
C26 C 0.58999(19) 0.86822(18) 0.93724(17) 0.0340(5) Uani 1 1 d .
H26 H 0.5064 0.8647 0.9215 0.041 Uiso 1 1 calc R
C27 C 0.65495(17) 0.82903(16) 0.85532(15) 0.0236(4) Uani 1 1 d .
H27 H 0.6139 0.7987 0.7856 0.028 Uiso 1 1 calc R
C28 C 0.92584(15) 0.93701(13) 0.74396(13) 0.0131(3) Uani 1 1 d .
C29 C 0.99851(15) 0.94797(13) 0.66297(13) 0.0146(3) Uani 1 1 d .
H29 H 1.0176 0.8859 0.6220 0.018 Uiso 1 1 calc R
C30 C 1.04275(16) 1.05049(14) 0.64282(14) 0.0169(4) Uani 1 1 d .
H30 H 1.0927 1.0567 0.5898 0.020 Uiso 1 1 calc R
C31 C 1.01280(17) 1.14343(14) 0.70145(15) 0.0200(4) Uani 1 1 d .
H31 H 1.0424 1.2119 0.6878 0.024 Uiso 1 1 calc R
C32 C 0.93827(17) 1.13362(14) 0.78070(14) 0.0209(4) Uani 1 1 d .
H32 H 0.9169 1.1955 0.8194 0.025 Uiso 1 1 calc R
C33 C 0.89547(17) 1.03157(14) 0.80239(14) 0.0177(4) Uani 1 1 d .
H33 H 0.8463 1.0259 0.8561 0.021 Uiso 1 1 calc R

loop_
_atom_site_aniso_label
_atom_site_aniso_U_11
_atom_site_aniso_U_22
_atom_site_aniso_U_33
_atom_site_aniso_U_23
_atom_site_aniso_U_13
_atom_site_aniso_U_12
Ru1 0.01182(7) 0.00829(7) 0.00933(7) 0.00122(5) 0.00145(5) 0.00349(5)
Cl1 0.01281(19) 0.01178(18) 0.01511(19) 0.00161(15) 0.00266(15) 0.00488(15)
Cl2 0.0134(2) 0.01422(19) 0.0176(2) 0.00014(15) 0.00375(16) 0.00189(15)
P1 0.0140(2) 0.0100(2) 0.0098(2) 0.00169(16) 0.00082(16) 0.00423(16)
S1 0.0145(2) 0.01110(19) 0.01178(19) 0.00268(15) 0.00143(15) 0.00518(15)
N1 0.0148(7) 0.0108(7) 0.0116(7) 0.0013(5) 0.0019(5) 0.0045(5)
N2 0.0176(7) 0.0110(7) 0.0126(7) 0.0022(5) 0.0028(6) 0.0042(6)
O1 0.0450(9) 0.0258(7) 0.0191(7) 0.0107(6) 0.0029(6) 0.0143(6)
C1 0.0203(9) 0.0164(9) 0.0160(9) 0.0037(7) 0.0040(7) 0.0101(7)
C2 0.0197(9) 0.0174(8) 0.0168(9) 0.0046(7) 0.0064(7) 0.0121(7)
C3 0.0238(10) 0.0232(10) 0.0192(9) 0.0044(7) 0.0045(8) 0.0113(8)
C4 0.0330(12) 0.0423(12) 0.0183(10) 0.0085(9) 0.0040(8) 0.0248(10)
C5 0.0452(13) 0.0387(12) 0.0281(11) 0.0226(9) 0.0215(10) 0.0301(10)
C6 0.0358(12) 0.0213(10) 0.0364(12) 0.0137(9) 0.0210(10) 0.0161(9)
C7 0.0218(10) 0.0199(9) 0.0253(10) 0.0047(8) 0.0069(8) 0.0111(8)
C8 0.0189(9) 0.0182(9) 0.0123(8) 0.0035(7) -0.0006(7) 0.0061(7)
C9 0.0193(9) 0.0151(8) 0.0107(8) 0.0011(6) 0.0010(7) 0.0041(7)
C10 0.0177(9) 0.0112(8) 0.0137(8) -0.0004(6) 0.0005(7) 0.0051(7)
C11 0.0226(9) 0.0094(8) 0.0171(9) 0.0009(6) 0.0019(7) 0.0040(7)
C12 0.0219(9) 0.0138(8) 0.0145(8) 0.0028(7) 0.0008(7) 0.0073(7)
C13 0.0356(11) 0.0193(9) 0.0201(10) 0.0063(7) 0.0016(8) 0.0137(8)
C14 0.0290(10) 0.0163(9) 0.0146(9) 0.0047(7) 0.0066(7) 0.0062(7)
C15 0.0424(12) 0.0186(9) 0.0201(10) 0.0096(8) 0.0087(9) 0.0073(8)
C16 0.0196(9) 0.0105(8) 0.0116(8) 0.0000(6) -0.0021(7) 0.0046(7)
C17 0.0210(9) 0.0194(9) 0.0181(9) 0.0054(7) 0.0002(7) 0.0048(7)
C18 0.0184(10) 0.0317(11) 0.0305(11) 0.0107(9) -0.0004(8) 0.0068(8)
C19 0.0268(11) 0.0323(11) 0.0287(11) 0.0094(9) -0.0057(9) 0.0138(9)
C20 0.0361(11) 0.0204(9) 0.0163(9) 0.0061(7) -0.0016(8) 0.0105(8)
C21 0.0238(10) 0.0158(9) 0.0137(8) 0.0013(7) 0.0015(7) 0.0066(7)
C22 0.0188(9) 0.0123(8) 0.0123(8) 0.0012(6) 0.0033(7) 0.0040(7)
C23 0.0222(10) 0.0193(9) 0.0148(9) 0.0016(7) 0.0001(7) 0.0058(7)
C24 0.0335(11) 0.0266(10) 0.0125(9) -0.0042(7) 0.0011(8) 0.0080(9)
C25 0.0315(12) 0.0414(13) 0.0212(10) -0.0085(9) 0.0095(9) 0.0095(10)
C26 0.0212(10) 0.0441(13) 0.0291(11) -0.0078(10) 0.0040(9) 0.0103(9)
C27 0.0212(10) 0.0295(10) 0.0153(9) -0.0036(8) 0.0012(7) 0.0070(8)
C28 0.0134(8) 0.0107(8) 0.0142(8) 0.0028(6) -0.0022(6) 0.0030(6)
C29 0.0169(9) 0.0125(8) 0.0140(8) 0.0011(6) 0.0000(7) 0.0061(7)
C30 0.0175(9) 0.0148(8) 0.0183(9) 0.0047(7) 0.0027(7) 0.0033(7)
C31 0.0262(10) 0.0106(8) 0.0231(10) 0.0052(7) 0.0015(8) 0.0043(7)
C32 0.0302(10) 0.0115(8) 0.0209(9) 0.0004(7) 0.0024(8) 0.0092(7)
C33 0.0221(9) 0.0158(8) 0.0148(8) 0.0022(7) 0.0019(7) 0.0063(7)

loop_
_atom_type_symbol
_atom_type_description
_atom_type_scat_dispersion_real
_atom_type_scat_dispersion_imag
_atom_type_scat_source
C C 0.0033 0.0016 'International Tables Vol C Tables 4.2.6.8 and 6.1.1.4'
H H 0.0000 0.0000 'International Tables Vol C Tables 4.2.6.8 and 6.1.1.4'
N N 0.0061 0.0033 'International Tables Vol C Tables 4.2.6.8 and 6.1.1.4'
P P 0.1023 0.0942 'International Tables Vol C Tables 4.2.6.8 and 6.1.1.4'
S S 0.1246 0.1234 'International Tables Vol C Tables 4.2.6.8 and 6.1.1.4'
Cl Cl 0.1484 0.1585 'International Tables Vol C Tables 4.2.6.8 and 6.1.1.4'
Ru Ru -1.2594 0.8363 'International Tables Vol C Tables 4.2.6.8 and 6.1.1.4'
O O 0.0106 0.0060 'International Tables Vol C Tables 4.2.6.8 and 6.1.1.4'

loop_
_geom_angle_atom_site_label_1
_geom_angle_atom_site_label_2
_geom_angle_atom_site_label_3
_geom_angle
N1 Ru1 N2 80.56(6)
N1 Ru1 S1 83.85(5)
N2 Ru1 S1 163.87(4)
N1 Ru1 P1 177.35(4)
N2 Ru1 P1 101.36(5)
S1 Ru1 P1 94.10(3)
N1 Ru1 Cl2 82.34(4)
N2 Ru1 Cl2 88.92(4)
S1 Ru1 Cl2 93.095(18)
P1 Ru1 Cl2 99.48(2)
N1 Ru1 Cl1 86.42(4)
N2 Ru1 Cl1 91.20(4)
S1 Ru1 Cl1 83.694(19)
P1 Ru1 Cl1 91.70(2)
Cl2 Ru1 Cl1 168.581(15)
C16 P1 C22 101.89(8)
C16 P1 C28 103.56(8)
C22 P1 C28 98.95(8)
C16 P1 Ru1 112.65(6)
C22 P1 Ru1 123.53(6)
C28 P1 Ru1 113.66(6)
C1 S1 C8 99.63(8)
C1 S1 Ru1 114.95(6)
C8 S1 Ru1 99.94(6)
C9 N1 C10 115.50(13)
C9 N1 Ru1 113.64(10)
C10 N1 Ru1 109.13(10)
C12 N2 C14 107.73(13)
C12 N2 C11 109.11(13)
C14 N2 C11 109.88(13)
C12 N2 Ru1 113.32(10)
C14 N2 Ru1 112.15(10)
C11 N2 Ru1 104.59(10)
C15 O1 C13 109.42(14)
C2 C1 S1 111.58(12)
C3 C2 C7 118.46(17)
C3 C2 C1 121.14(17)
C7 C2 C1 120.41(16)
C2 C3 C4 120.80(19)
C5 C4 C3 120.02(19)
C4 C5 C6 119.83(18)
C5 C6 C7 120.53(19)
C6 C7 C2 120.36(18)
C9 C8 S1 108.35(12)
N1 C9 C8 107.22(14)
N1 C10 C11 105.61(13)
N2 C11 C10 111.29(14)
N2 C12 C13 113.95(15)
O1 C13 C12 112.52(15)
N2 C14 C15 113.47(15)
O1 C15 C14 111.44(15)
C17 C16 C21 117.55(16)
C17 C16 P1 121.10(13)
C21 C16 P1 120.63(13)
C18 C17 C16 120.81(18)
C19 C18 C17 120.84(19)
C18 C19 C20 119.50(18)
C19 C20 C21 119.85(18)
C20 C21 C16 121.44(17)
C27 C22 C23 118.36(16)
C27 C22 P1 119.20(13)
C23 C22 P1 121.89(14)
C24 C23 C22 120.80(17)
C25 C24 C23 120.36(18)
C24 C25 C26 119.74(18)
C25 C26 C27 120.20(19)
C22 C27 C26 120.48(17)
C29 C28 C33 118.27(15)
C29 C28 P1 118.91(12)
C33 C28 P1 122.75(13)
C30 C29 C28 120.87(15)
C31 C30 C29 120.34(16)
C30 C31 C32 119.57(16)
C31 C32 C33 120.31(16)
C32 C33 C28 120.61(16)

loop_
_geom_bond_atom_site_label_1
_geom_bond_atom_site_label_2
_geom_bond_distance
Ru1 N1 2.1279(14)
Ru1 N2 2.2567(16)
Ru1 S1 2.2895(8)
Ru1 P1 2.3328(8)
Ru1 Cl2 2.4285(10)
Ru1 Cl1 2.4359(9)
P1 C16 1.8456(18)
P1 C22 1.8497(18)
P1 C28 1.8580(18)
S1 C1 1.8329(18)
S1 C8 1.8334(18)
N1 C9 1.473(2)
N1 C10 1.479(2)
N2 C12 1.495(2)
N2 C14 1.497(2)
N2 C11 1.501(2)
O1 C15 1.418(2)
O1 C13 1.429(2)
C1 C2 1.502(2)
C2 C3 1.384(3)
C2 C7 1.405(2)
C3 C4 1.395(3)
C4 C5 1.379(3)
C5 C6 1.380(3)
C6 C7 1.382(3)
C8 C9 1.522(2)
C10 C11 1.519(2)
C12 C13 1.516(2)
C14 C15 1.516(3)
C16 C17 1.398(3)
C16 C21 1.403(2)
C17 C18 1.386(3)
C18 C19 1.383(3)
C19 C20 1.384(3)
C20 C21 1.391(3)
C22 C27 1.390(3)
C22 C23 1.400(2)
C23 C24 1.393(3)
C24 C25 1.374(3)
C25 C26 1.387(3)
C26 C27 1.402(3)
C28 C29 1.397(2)
C28 C33 1.404(2)
C29 C30 1.391(2)
C30 C31 1.386(2)
C31 C32 1.389(3)
C32 C33 1.392(2)

loop_
_platon_squeeze_void_nr
_platon_squeeze_void_average_x
_platon_squeeze_void_average_y
_platon_squeeze_void_average_z
_platon_squeeze_void_volume
_platon_squeeze_void_count_electrons
_platon_squeeze_void_content
1 0.500 0.500 1.000 234 47 dichloromethane
